data_7118243
loop_
_publ_author_name
'Helmdach, Kai'
'R\"uger, Julia'
'Villinger, Alexander'
'Seidel, Wolfram W.'

_publ_section_title
;
 Dual nucleophilic substitution at a W(ii) \h(2)-coordinated diiodo
 acetylene leading to an amidinium carbyne complex.
;
_journal_issue 12
_journal_name_full 'Chemical communications (Cambridge, England)'
_journal_page_first 2616
_journal_page_last 2619
_journal_paper_doi 10.1039/c5cc10397e
_journal_volume 52
_journal_year 2016
_chemical_formula_moiety 'C25 H32 B I2 N8 O W +, F6 P - '
_chemical_formula_sum 'C25 H32 B F6 I2 N8 O P W'
_chemical_formula_weight 1054.01
_chemical_name_systematic
Carbonyl-diiodacetylene-dimethylaminopyridine-hydridotris(3,5-dimethylpyrazolylborato)tungsten(II)-hexafluorophosphate
_chemical_properties_physical 'Air-sensitive, Light-sensitive'
_space_group_crystal_system monoclinic
_space_group_IT_number 14
_space_group_name_Hall '-P 2yn'
_space_group_name_H-M_alt 'P 1 21/n 1'
_symmetry_space_group_name_Hall '-P 2yn'
_symmetry_space_group_name_H-M 'P 1 21/n 1'
_atom_sites_solution_hydrogens mixed
_audit_creation_method SHELXL-2013
_audit_update_record
;
2015-09-30 deposited with the CCDC.
2016-01-04 downloaded from the CCDC.
;
_cell_angle_alpha 90
_cell_angle_beta 100.772(2)
_cell_angle_gamma 90
_cell_formula_units_Z 4
_cell_length_a 8.3520(2)
_cell_length_b 22.5729(6)
_cell_length_c 18.2914(5)
_cell_measurement_reflns_used 2078
_cell_measurement_temperature 173(2)
_cell_measurement_theta_max 21.79
_cell_measurement_theta_min 2.53
_cell_volume 3387.69(15)
_computing_cell_refinement 'Bruker Apex V7.51A'
_computing_data_collection 'Bruker Apex V7.51A'
_computing_data_reduction 'Bruker SAINT'
_computing_molecular_graphics 'ORTEP-3v2.01 (Farrugia, 1997)'
_computing_publication_material SHELXL-2013
_computing_structure_refinement 'SHELXL-2013 (Sheldrick, 2013)'
_computing_structure_solution 'SHELXS-2013 (Sheldrick, 2013)'
_diffrn_ambient_temperature 173(2)
_diffrn_measured_fraction_theta_full 0.998
_diffrn_measured_fraction_theta_max 0.998
_diffrn_measurement_device_type 'Bruker-Nonius Apex X8-CCD-diffractometer'
_diffrn_measurement_method 'phi and omega scans'
_diffrn_radiation_monochromator graphite
_diffrn_radiation_source 'sealed tube'
_diffrn_radiation_type MoK\a
_diffrn_radiation_wavelength 0.71073
_diffrn_reflns_av_R_equivalents 0.1337
_diffrn_reflns_av_unetI/netI 0.1641
_diffrn_reflns_laue_measured_fraction_full 0.998
_diffrn_reflns_laue_measured_fraction_max 0.998
_diffrn_reflns_limit_h_max 11
_diffrn_reflns_limit_h_min -11
_diffrn_reflns_limit_k_max 30
_diffrn_reflns_limit_k_min -29
_diffrn_reflns_limit_l_max 24
_diffrn_reflns_limit_l_min -24
_diffrn_reflns_number 44292
_diffrn_reflns_point_group_measured_fraction_full 0.998
_diffrn_reflns_point_group_measured_fraction_max 0.998
_diffrn_reflns_theta_full 25.242
_diffrn_reflns_theta_max 28.999
_diffrn_reflns_theta_min 2.641
_exptl_absorpt_coefficient_mu 5.347
_exptl_absorpt_correction_T_max 0.7458
_exptl_absorpt_correction_T_min 0.6043
_exptl_absorpt_correction_type multi-scan
_exptl_absorpt_process_details '(SADABS; Sheldrick, 2004)'
_exptl_crystal_colour green
_exptl_crystal_density_diffrn 2.067
_exptl_crystal_description needle
_exptl_crystal_F_000 2000
_exptl_crystal_recrystallization_method 'Re-crystallisation from solvent: dichloromethane/n-pentane'
_exptl_crystal_size_max 0.200
_exptl_crystal_size_mid 0.050
_exptl_crystal_size_min 0.010
_refine_diff_density_max 2.264
_refine_diff_density_min -1.670
_refine_diff_density_rms 0.253
_refine_ls_extinction_method none
_refine_ls_goodness_of_fit_ref 1.005
_refine_ls_hydrogen_treatment mixed
_refine_ls_matrix_type full
_refine_ls_number_parameters 439
_refine_ls_number_reflns 8987
_refine_ls_number_restraints 21
_refine_ls_restrained_S_all 1.004
_refine_ls_R_factor_all 0.1608
_refine_ls_R_factor_gt 0.0635
_refine_ls_shift/su_max 0.001
_refine_ls_shift/su_mean 0.000
_refine_ls_structure_factor_coef Fsqd
_refine_ls_weighting_details 'w=1/[\s^2^(Fo^2^)+(0.0393P)^2^+14.2225P] where P=(Fo^2^+2Fc^2^)/3'
_refine_ls_weighting_scheme calc
_refine_ls_wR_factor_gt 0.1022
_refine_ls_wR_factor_ref 0.1327
_reflns_Friedel_coverage 0.000
_reflns_number_gt 4646
_reflns_number_total 8987
_reflns_threshold_expression 'I > 2\s(I)'
_cod_data_source_file c5cc10397e2.cif
_cod_data_source_block is_kh066b
_cod_depositor_comments 'Adding full bibliography for 7118243--7118244.cif.'
_cod_database_code 7118243
_shelx_space_group_comment
;
The symmetry employed for this shelxl refinement is uniquely defined
by the following loop, which should always be used as a source of
symmetry information in preference to the above space-group names.
They are only intended as comments.
;
_shelx_estimated_absorpt_t_min 0.414
_shelx_estimated_absorpt_t_max 0.948
_shelxl_version_number 2013-4

loop_
_space_group_symop_operation_xyz
'x, y, z'
'-x+1/2, y+1/2, -z+1/2'
'-x, -y, -z'
'x-1/2, -y-1/2, z-1/2'

loop_
_atom_site_label
_atom_site_type_symbol
_atom_site_fract_x
_atom_site_fract_y
_atom_site_fract_z
_atom_site_U_iso_or_equiv
_atom_site_adp_type
_atom_site_occupancy
_atom_site_site_symmetry_order
_atom_site_calc_flag
_atom_site_refinement_flags_posn
_atom_site_refinement_flags_adp
_atom_site_refinement_flags_occupancy
_atom_site_disorder_assembly
_atom_site_disorder_group
W1 W 0.08555(5) 0.23710(2) 1.04058(2) 0.02100(11) Uani 1 1 d . . . . .
I1 I -0.13918(10) 0.13407(4) 1.15983(4) 0.0415(2) Uani 1 1 d . . . . .
I2 I 0.14901(10) 0.28921(4) 1.25238(4) 0.0407(2) Uani 1 1 d . . . . .
B1 B 0.1054(17) 0.1344(6) 0.9174(7) 0.033(3) Uani 1 1 d . . . . .
N1 N -0.0635(10) 0.3130(4) 0.9966(5) 0.025(2) Uani 1 1 d . . . . .
N2 N 0.1789(9) 0.2421(4) 0.9363(5) 0.027(2) Uani 1 1 d . . . . .
N3 N 0.1637(11) 0.1934(4) 0.8900(4) 0.027(2) Uani 1 1 d . . . . .
N4 N -0.1109(10) 0.1840(4) 0.9704(4) 0.027(2) Uani 1 1 d . . . . .
N5 N -0.0709(11) 0.1404(4) 0.9254(4) 0.027(2) Uani 1 1 d . . . . .
N6 N 0.2355(10) 0.1586(3) 1.0491(4) 0.0236(19) Uani 1 1 d . . . . .
N7 N 0.2119(10) 0.1173(4) 0.9925(4) 0.026(2) Uani 1 1 d . . . . .
N8 N -0.3102(12) 0.4644(4) 0.9056(6) 0.044(3) Uani 1 1 d . . . . .
O1 O 0.3697(11) 0.3207(4) 1.1117(5) 0.052(2) Uani 1 1 d . . . . .
C1 C -0.0144(12) 0.2033(5) 1.1236(5) 0.027(2) Uani 1 1 d . . . . .
C2 C 0.0785(12) 0.2458(5) 1.1510(5) 0.027(2) Uani 1 1 d . . . . .
C3 C -0.0749(14) 0.3617(5) 1.0378(6) 0.034(3) Uani 1 1 d . . . . .
H3 H -0.0223 0.3612 1.0886 0.041 Uiso 1 1 calc R U . . .
C4 C -0.1579(14) 0.4116(5) 1.0110(6) 0.039(3) Uani 1 1 d . . . . .
H4 H -0.1626 0.4443 1.0433 0.047 Uiso 1 1 calc R U . . .
C5 C -0.2371(14) 0.4153(5) 0.9354(7) 0.037(3) Uani 1 1 d . . . . .
C6 C -0.2251(13) 0.3640(5) 0.8943(6) 0.035(3) Uani 1 1 d . . . . .
H6 H -0.2762 0.3632 0.8433 0.042 Uiso 1 1 calc R U . . .
C7 C -0.1430(13) 0.3148(5) 0.9243(6) 0.033(3) Uani 1 1 d . . . . .
H7 H -0.1411 0.2808 0.8939 0.040 Uiso 1 1 calc R U . . .
C8 C -0.3115(17) 0.5176(5) 0.9472(8) 0.063(4) Uani 1 1 d . . . . .
H8A H -0.3480 0.5089 0.9940 0.094 Uiso 1 1 calc R U . . .
H8B H -0.3860 0.5461 0.9183 0.094 Uiso 1 1 calc R U . . .
H8C H -0.2013 0.5343 0.9581 0.094 Uiso 1 1 calc R U . . .
C9 C -0.3821(15) 0.4665(6) 0.8270(7) 0.056(4) Uani 1 1 d . . . . .
H9A H -0.2981 0.4581 0.7974 0.085 Uiso 1 1 calc R U . . .
H9B H -0.4279 0.5059 0.8144 0.085 Uiso 1 1 calc R U . . .
H9C H -0.4688 0.4367 0.8160 0.085 Uiso 1 1 calc R U . . .
C10 C 0.2673(14) 0.2886(5) 1.0846(6) 0.031(3) Uani 1 1 d . . . . .
C11 C 0.2341(13) 0.2879(5) 0.8984(6) 0.034(3) Uani 1 1 d . . . . .
C12 C 0.2493(14) 0.2671(6) 0.8289(6) 0.041(3) Uani 1 1 d . . . . .
H12 H 0.2834 0.2895 0.7905 0.050 Uiso 1 1 calc R U . . .
C13 C 0.2062(13) 0.2084(6) 0.8253(6) 0.035(3) Uani 1 1 d . . . . .
C14 C 0.2705(16) 0.3483(5) 0.9296(7) 0.046(3) Uani 1 1 d . . . . .
H14A H 0.1717 0.3653 0.9427 0.069 Uiso 1 1 calc R U . . .
H14B H 0.3079 0.3734 0.8925 0.069 Uiso 1 1 calc R U . . .
H14C H 0.3559 0.3458 0.9743 0.069 Uiso 1 1 calc R U . . .
C15 C 0.1993(16) 0.1667(6) 0.7621(6) 0.050(4) Uani 1 1 d . . . . .
H15A H 0.2774 0.1345 0.7766 0.075 Uiso 1 1 calc R U . . .
H15B H 0.2269 0.1878 0.7193 0.075 Uiso 1 1 calc R U . . .
H15C H 0.0891 0.1503 0.7487 0.075 Uiso 1 1 calc R U . . .
C16 C -0.2730(14) 0.1819(5) 0.9654(6) 0.039(3) Uani 1 1 d . . . . .
C17 C -0.3349(15) 0.1358(6) 0.9159(6) 0.043(3) Uani 1 1 d . . . . .
H17 H -0.4460 0.1246 0.9018 0.052 Uiso 1 1 calc R U . . .
C18 C -0.2050(14) 0.1104(5) 0.8921(6) 0.035(3) Uani 1 1 d . . . . .
C19 C -0.3692(13) 0.2239(6) 1.0037(7) 0.048(4) Uani 1 1 d . . . . .
H19A H -0.2945 0.2482 1.0392 0.072 Uiso 1 1 calc R U . . .
H19B H -0.4408 0.2014 1.0303 0.072 Uiso 1 1 calc R U . . .
H19C H -0.4353 0.2496 0.9667 0.072 Uiso 1 1 calc R U . . .
C20 C -0.1964(17) 0.0597(6) 0.8414(7) 0.061(4) Uani 1 1 d . . . . .
H20A H -0.1514 0.0731 0.7985 0.092 Uiso 1 1 calc R U . . .
H20B H -0.3060 0.0436 0.8243 0.092 Uiso 1 1 calc R U . . .
H20C H -0.1260 0.0288 0.8680 0.092 Uiso 1 1 calc R U . . .
C21 C 0.3407(13) 0.1322(5) 1.1057(5) 0.026(2) Uani 1 1 d . . . . .
C22 C 0.3747(14) 0.0759(4) 1.0849(6) 0.032(3) Uani 1 1 d . . . . .
H22 H 0.4427 0.0478 1.1146 0.039 Uiso 1 1 calc R U . . .
C23 C 0.2938(14) 0.0676(4) 1.0145(6) 0.032(3) Uani 1 1 d . . . . .
C24 C 0.3967(12) 0.1631(5) 1.1788(5) 0.031(3) Uani 1 1 d . . . . .
H24A H 0.4257 0.2042 1.1697 0.046 Uiso 1 1 calc R U . . .
H24B H 0.4921 0.1426 1.2069 0.046 Uiso 1 1 calc R U . . .
H24C H 0.3087 0.1628 1.2075 0.046 Uiso 1 1 calc R U . . .
C25 C 0.2855(17) 0.0144(5) 0.9659(6) 0.051(4) Uani 1 1 d . . . . .
H25A H 0.1772 -0.0037 0.9607 0.077 Uiso 1 1 calc R U . . .
H25B H 0.3684 -0.0143 0.9883 0.077 Uiso 1 1 calc R U . . .
H25C H 0.3053 0.0260 0.9168 0.077 Uiso 1 1 calc R U . . .
H1 H 0.120(15) 0.099(6) 0.876(7) 0.077 Uiso 1 1 d . U . . .
P1A P 0.1195(8) 0.5013(3) 0.7897(4) 0.0423(12) Uani 0.84(2) 1 d D . P A 1
F1A F 0.0117(18) 0.5558(4) 0.8117(5) 0.058(3) Uani 0.84(2) 1 d D . P A 1
F2A F 0.2176(14) 0.4488(7) 0.7705(7) 0.090(5) Uani 0.84(2) 1 d D . P A 1
F3A F 0.107(2) 0.5275(6) 0.7133(6) 0.089(5) Uani 0.84(2) 1 d D . P A 1
F4A F 0.119(2) 0.4743(6) 0.8714(6) 0.102(5) Uani 0.84(2) 1 d D . P A 1
F5A F 0.2729(14) 0.5376(8) 0.8250(8) 0.098(6) Uani 0.84(2) 1 d D . P A 1
F6A F -0.0422(12) 0.4636(5) 0.7610(7) 0.059(3) Uani 0.84(2) 1 d D . P A 1
P1B P 0.141(4) 0.4932(15) 0.7989(19) 0.0423(12) Uani 0.16(2) 1 d D . P A 2
F1B F 0.094(8) 0.5606(17) 0.816(3) 0.058(3) Uani 0.16(2) 1 d D . P A 2
F2B F 0.182(7) 0.4292(19) 0.784(4) 0.090(5) Uani 0.16(2) 1 d D . P A 2
F3B F 0.205(8) 0.514(3) 0.732(3) 0.089(5) Uani 0.16(2) 1 d D . P A 2
F4B F 0.063(8) 0.473(3) 0.869(3) 0.102(5) Uani 0.16(2) 1 d D . P A 2
F5B F 0.304(5) 0.504(3) 0.855(3) 0.098(6) Uani 0.16(2) 1 d D . P A 2
F6B F -0.034(5) 0.482(2) 0.749(3) 0.059(3) Uani 0.16(2) 1 d D . P A 2

loop_
_atom_site_aniso_label
_atom_site_aniso_U_11
_atom_site_aniso_U_22
_atom_site_aniso_U_33
_atom_site_aniso_U_23
_atom_site_aniso_U_13
_atom_site_aniso_U_12
W1 0.0219(2) 0.02156(19) 0.0183(2) -0.0009(2) 0.00049(15) 0.0022(2)
I1 0.0471(5) 0.0408(5) 0.0386(5) -0.0020(4) 0.0132(4) -0.0083(4)
I2 0.0492(5) 0.0438(5) 0.0253(4) -0.0105(4) -0.0030(3) 0.0048(4)
B1 0.041(8) 0.029(7) 0.024(7) -0.014(6) -0.008(6) 0.000(6)
N1 0.028(5) 0.027(5) 0.020(5) 0.001(4) 0.003(4) 0.007(4)
N2 0.019(4) 0.027(5) 0.036(5) 0.005(4) 0.011(4) 0.001(4)
N3 0.043(6) 0.021(5) 0.016(4) 0.002(4) 0.005(4) 0.007(4)
N4 0.023(5) 0.038(5) 0.018(5) 0.002(4) -0.003(4) 0.003(4)
N5 0.041(6) 0.023(5) 0.015(4) -0.001(4) -0.001(4) 0.000(4)
N6 0.025(5) 0.019(4) 0.026(5) 0.000(4) 0.002(4) 0.004(4)
N7 0.035(5) 0.023(5) 0.019(5) -0.005(4) 0.004(4) -0.002(4)
N8 0.045(6) 0.028(6) 0.055(7) 0.013(5) -0.003(5) 0.016(5)
O1 0.069(6) 0.035(5) 0.045(5) 0.005(4) -0.009(5) -0.018(5)
C1 0.024(6) 0.034(6) 0.020(5) -0.008(5) -0.004(4) -0.003(5)
C2 0.030(6) 0.031(6) 0.020(5) -0.002(4) 0.001(4) 0.010(5)
C3 0.049(7) 0.026(6) 0.026(6) -0.005(5) 0.002(5) 0.007(5)
C4 0.055(8) 0.034(7) 0.022(6) -0.007(5) -0.009(6) 0.015(6)
C5 0.036(7) 0.024(6) 0.048(8) -0.001(6) 0.001(6) 0.010(5)
C6 0.036(7) 0.035(7) 0.032(7) 0.011(5) 0.001(5) 0.008(6)
C7 0.034(7) 0.029(6) 0.033(7) 0.005(5) -0.001(5) 0.006(5)
C8 0.070(10) 0.035(8) 0.076(10) 0.001(8) -0.005(8) 0.024(7)
C9 0.037(8) 0.059(9) 0.068(10) 0.016(8) -0.003(7) 0.022(7)
C10 0.041(7) 0.018(5) 0.030(6) -0.003(5) -0.001(5) 0.006(5)
C11 0.030(6) 0.034(6) 0.041(7) 0.021(6) 0.015(5) 0.011(5)
C12 0.047(7) 0.052(8) 0.031(7) 0.015(6) 0.022(6) 0.013(7)
C13 0.025(6) 0.053(8) 0.025(6) 0.012(6) 0.006(5) 0.013(6)
C14 0.065(9) 0.020(6) 0.059(8) 0.021(6) 0.024(7) 0.010(6)
C15 0.061(9) 0.070(10) 0.021(6) 0.007(6) 0.009(6) 0.012(8)
C16 0.039(7) 0.042(7) 0.031(7) 0.013(6) -0.004(6) -0.006(6)
C17 0.031(7) 0.052(8) 0.038(7) 0.021(6) -0.017(6) -0.011(6)
C18 0.035(7) 0.030(6) 0.032(7) 0.004(5) -0.010(5) -0.008(6)
C19 0.023(6) 0.072(10) 0.052(8) 0.006(7) 0.014(6) -0.004(6)
C20 0.071(10) 0.048(8) 0.053(9) -0.018(7) -0.019(7) -0.027(7)
C21 0.033(6) 0.028(6) 0.012(5) 0.002(4) -0.005(4) 0.004(5)
C22 0.054(8) 0.020(6) 0.023(6) 0.014(5) 0.008(6) 0.018(5)
C23 0.053(8) 0.018(5) 0.025(6) 0.000(5) 0.005(5) 0.013(5)
C24 0.029(6) 0.040(7) 0.020(6) 0.007(5) -0.005(5) 0.005(5)
C25 0.082(10) 0.039(7) 0.026(7) -0.011(6) -0.007(6) 0.026(7)
P1A 0.043(3) 0.040(3) 0.034(3) 0.002(2) -0.017(2) 0.009(2)
F1A 0.053(8) 0.056(5) 0.055(5) -0.018(4) -0.012(6) 0.028(6)
F2A 0.057(7) 0.130(11) 0.088(8) -0.071(9) 0.021(6) -0.014(7)
F3A 0.108(13) 0.110(9) 0.055(7) -0.030(6) 0.030(8) -0.061(9)
F4A 0.180(16) 0.059(6) 0.055(6) -0.004(5) -0.012(7) 0.034(8)
F5A 0.047(6) 0.114(13) 0.120(12) -0.053(10) -0.014(7) -0.005(7)
F6A 0.064(5) 0.039(7) 0.071(7) 0.001(5) 0.008(5) 0.001(5)
P1B 0.043(3) 0.040(3) 0.034(3) 0.002(2) -0.017(2) 0.009(2)
F1B 0.053(8) 0.056(5) 0.055(5) -0.018(4) -0.012(6) 0.028(6)
F2B 0.057(7) 0.130(11) 0.088(8) -0.071(9) 0.021(6) -0.014(7)
F3B 0.108(13) 0.110(9) 0.055(7) -0.030(6) 0.030(8) -0.061(9)
F4B 0.180(16) 0.059(6) 0.055(6) -0.004(5) -0.012(7) 0.034(8)
F5B 0.047(6) 0.114(13) 0.120(12) -0.053(10) -0.014(7) -0.005(7)
F6B 0.064(5) 0.039(7) 0.071(7) 0.001(5) 0.008(5) 0.001(5)

loop_
_atom_type_symbol
_atom_type_description
_atom_type_scat_dispersion_real
_atom_type_scat_dispersion_imag
_atom_type_scat_source
C C 0.0033 0.0016 'International Tables Vol C Tables 4.2.6.8 and 6.1.1.4'
H H 0.0000 0.0000 'International Tables Vol C Tables 4.2.6.8 and 6.1.1.4'
B B 0.0013 0.0007 'International Tables Vol C Tables 4.2.6.8 and 6.1.1.4'
N N 0.0061 0.0033 'International Tables Vol C Tables 4.2.6.8 and 6.1.1.4'
O O 0.0106 0.0060 'International Tables Vol C Tables 4.2.6.8 and 6.1.1.4'
F F 0.0171 0.0103 'International Tables Vol C Tables 4.2.6.8 and 6.1.1.4'
P P 0.1023 0.0942 'International Tables Vol C Tables 4.2.6.8 and 6.1.1.4'
I I -0.4742 1.8119 'International Tables Vol C Tables 4.2.6.8 and 6.1.1.4'
W W -0.8490 6.8722 'International Tables Vol C Tables 4.2.6.8 and 6.1.1.4'

loop_
_geom_angle_atom_site_label_1
_geom_angle_atom_site_label_2
_geom_angle_atom_site_label_3
_geom_angle
C10 W1 C1 108.2(4)
C10 W1 C2 72.5(4)
C1 W1 C2 36.7(4)
C10 W1 N6 93.6(4)
C1 W1 N6 87.2(4)
C2 W1 N6 97.5(3)
C10 W1 N1 91.7(4)
C1 W1 N1 106.7(4)
C2 W1 N1 99.8(3)
N6 W1 N1 162.7(3)
C10 W1 N2 87.3(4)
C1 W1 N2 160.0(4)
C2 W1 N2 159.4(4)
N6 W1 N2 79.0(3)
N1 W1 N2 84.8(3)
C10 W1 N4 169.4(4)
C1 W1 N4 82.3(3)
C2 W1 N4 117.8(4)
N6 W1 N4 87.4(3)
N1 W1 N4 84.4(3)
N2 W1 N4 82.6(3)
N5 B1 N3 109.2(9)
N5 B1 N7 110.3(9)
N3 B1 N7 110.0(9)
N5 B1 H1 111(6)
N3 B1 H1 108(6)
N7 B1 H1 108(6)
C3 N1 C7 116.5(9)
C3 N1 W1 122.0(7)
C7 N1 W1 121.5(7)
C11 N2 N3 106.9(8)
C11 N2 W1 133.3(7)
N3 N2 W1 119.0(6)
C13 N3 N2 109.4(9)
C13 N3 B1 131.3(10)
N2 N3 B1 119.4(8)
C16 N4 N5 107.0(9)
C16 N4 W1 133.0(8)
N5 N4 W1 119.8(6)
C18 N5 N4 110.9(9)
C18 N5 B1 130.6(9)
N4 N5 B1 118.4(8)
C21 N6 N7 104.8(8)
C21 N6 W1 134.2(7)
N7 N6 W1 120.0(6)
C23 N7 N6 110.3(8)
C23 N7 B1 131.1(9)
N6 N7 B1 118.6(8)
C5 N8 C8 122.1(11)
C5 N8 C9 120.4(10)
C8 N8 C9 117.4(10)
C2 C1 W1 72.8(6)
C2 C1 I1 138.8(8)
W1 C1 I1 146.9(5)
C1 C2 W1 70.6(6)
C1 C2 I2 138.9(8)
W1 C2 I2 150.6(6)
N1 C3 C4 123.8(10)
N1 C3 H3 118.1
C4 C3 H3 118.1
C3 C4 C5 120.7(10)
C3 C4 H4 119.6
C5 C4 H4 119.6
N8 C5 C6 122.9(11)
N8 C5 C4 122.8(11)
C6 C5 C4 114.2(10)
C7 C6 C5 122.6(11)
C7 C6 H6 118.7
C5 C6 H6 118.7
N1 C7 C6 122.1(11)
N1 C7 H7 118.9
C6 C7 H7 118.9
N8 C8 H8A 109.5
N8 C8 H8B 109.5
H8A C8 H8B 109.5
N8 C8 H8C 109.5
H8A C8 H8C 109.5
H8B C8 H8C 109.5
N8 C9 H9A 109.5
N8 C9 H9B 109.5
H9A C9 H9B 109.5
N8 C9 H9C 109.5
H9A C9 H9C 109.5
H9B C9 H9C 109.5
O1 C10 W1 177.0(10)
N2 C11 C12 107.9(11)
N2 C11 C14 124.1(10)
C12 C11 C14 128.0(10)
C13 C12 C11 107.6(10)
C13 C12 H12 126.2
C11 C12 H12 126.2
N3 C13 C12 108.2(10)
N3 C13 C15 123.4(11)
C12 C13 C15 128.4(10)
C11 C14 H14A 109.5
C11 C14 H14B 109.5
H14A C14 H14B 109.5
C11 C14 H14C 109.5
H14A C14 H14C 109.5
H14B C14 H14C 109.5
C13 C15 H15A 109.5
C13 C15 H15B 109.5
H15A C15 H15B 109.5
C13 C15 H15C 109.5
H15A C15 H15C 109.5
H15B C15 H15C 109.5
N4 C16 C17 108.3(11)
N4 C16 C19 124.6(11)
C17 C16 C19 127.0(11)
C18 C17 C16 107.3(11)
C18 C17 H17 126.4
C16 C17 H17 126.4
N5 C18 C17 106.6(10)
N5 C18 C20 122.3(11)
C17 C18 C20 131.1(11)
C16 C19 H19A 109.5
C16 C19 H19B 109.5
H19A C19 H19B 109.5
C16 C19 H19C 109.5
H19A C19 H19C 109.5
H19B C19 H19C 109.5
C18 C20 H20A 109.5
C18 C20 H20B 109.5
H20A C20 H20B 109.5
C18 C20 H20C 109.5
H20A C20 H20C 109.5
H20B C20 H20C 109.5
N6 C21 C22 109.4(9)
N6 C21 C24 121.4(9)
C22 C21 C24 129.2(9)
C23 C22 C21 107.4(9)
C23 C22 H22 126.3
C21 C22 H22 126.3
N7 C23 C22 108.0(9)
N7 C23 C25 122.3(10)
C22 C23 C25 129.8(10)
C21 C24 H24A 109.5
C21 C24 H24B 109.5
H24A C24 H24B 109.5
C21 C24 H24C 109.5
H24A C24 H24C 109.5
H24B C24 H24C 109.5
C23 C25 H25A 109.5
C23 C25 H25B 109.5
H25A C25 H25B 109.5
C23 C25 H25C 109.5
H25A C25 H25C 109.5
H25B C25 H25C 109.5
F3A P1A F2A 92.2(7)
F3A P1A F5A 95.0(7)
F2A P1A F5A 94.0(6)
F3A P1A F6A 89.9(6)
F2A P1A F6A 88.1(5)
F5A P1A F6A 174.6(6)
F3A P1A F4A 176.0(8)
F2A P1A F4A 90.8(6)
F5A P1A F4A 87.5(7)
F6A P1A F4A 87.5(6)
F3A P1A F1A 89.3(6)
F2A P1A F1A 178.0(7)
F5A P1A F1A 87.1(6)
F6A P1A F1A 90.6(5)
F4A P1A F1A 87.6(5)
F3B P1B F2B 91.6(11)
F3B P1B F5B 95.3(12)
F2B P1B F5B 93.9(11)
F3B P1B F6B 90.3(11)
F2B P1B F6B 87.8(10)
F5B P1B F6B 174.1(12)
F3B P1B F4B 176.4(14)
F2B P1B F4B 90.9(11)
F5B P1B F4B 87.0(11)
F6B P1B F4B 87.2(10)
F3B P1B F1B 89.6(11)
F2B P1B F1B 178.4(13)
F5B P1B F1B 87.1(11)
F6B P1B F1B 91.2(10)
F4B P1B F1B 87.9(10)

loop_
_geom_bond_atom_site_label_1
_geom_bond_atom_site_label_2
_geom_bond_distance
W1 C10 1.962(12)
W1 C1 2.015(10)
W1 C2 2.041(10)
W1 N6 2.159(8)
W1 N1 2.181(8)
W1 N2 2.194(8)
W1 N4 2.234(9)
I1 C1 2.056(11)
I2 C2 2.083(10)
B1 N5 1.512(16)
B1 N3 1.534(15)
B1 N7 1.540(15)
B1 H1 1.12(12)
N1 C3 1.347(12)
N1 C7 1.364(12)
N2 C11 1.371(12)
N2 N3 1.379(11)
N3 C13 1.341(12)
N4 C16 1.341(13)
N4 N5 1.364(11)
N5 C18 1.353(13)
N6 C21 1.363(12)
N6 N7 1.380(11)
N7 C23 1.337(12)
N8 C5 1.332(13)
N8 C8 1.423(15)
N8 C9 1.452(15)
O1 C10 1.159(12)
C1 C2 1.276(14)
C3 C4 1.366(14)
C3 H3 0.9500
C4 C5 1.419(15)
C4 H4 0.9500
C5 C6 1.395(15)
C6 C7 1.365(14)
C6 H6 0.9500
C7 H7 0.9500
C8 H8A 0.9800
C8 H8B 0.9800
C8 H8C 0.9800
C9 H9A 0.9800
C9 H9B 0.9800
C9 H9C 0.9800
C11 C12 1.384(15)
C11 C14 1.486(16)
C12 C13 1.372(16)
C12 H12 0.9500
C13 C15 1.484(16)
C14 H14A 0.9800
C14 H14B 0.9800
C14 H14C 0.9800
C15 H15A 0.9800
C15 H15B 0.9800
C15 H15C 0.9800
C16 C17 1.411(16)
C16 C19 1.500(16)
C17 C18 1.368(16)
C17 H17 0.9500
C18 C20 1.483(16)
C19 H19A 0.9800
C19 H19B 0.9800
C19 H19C 0.9800
C20 H20A 0.9800
C20 H20B 0.9800
C20 H20C 0.9800
C21 C22 1.371(14)
C21 C24 1.504(13)
C22 C23 1.351(14)
C22 H22 0.9500
C23 C25 1.489(14)
C24 H24A 0.9800
C24 H24B 0.9800
C24 H24C 0.9800
C25 H25A 0.9800
C25 H25B 0.9800
C25 H25C 0.9800
P1A F3A 1.503(10)
P1A F2A 1.520(10)
P1A F5A 1.556(10)
P1A F6A 1.599(9)
P1A F4A 1.614(11)
P1A F1A 1.618(9)
P1B F3B 1.501(13)
P1B F2B 1.522(13)
P1B F5B 1.556(12)
P1B F6B 1.599(12)
P1B F4B 1.614(13)
P1B F1B 1.616(12)

loop_
_geom_torsion_atom_site_label_1
_geom_torsion_atom_site_label_2
_geom_torsion_atom_site_label_3
_geom_torsion_atom_site_label_4
_geom_torsion
C11 N2 N3 C13 -0.6(11)
W1 N2 N3 C13 171.1(7)
C11 N2 N3 B1 179.4(9)
W1 N2 N3 B1 -8.9(11)
N5 B1 N3 C13 -112.3(12)
N7 B1 N3 C13 126.5(11)
N5 B1 N3 N2 67.7(11)
N7 B1 N3 N2 -53.4(12)
C16 N4 N5 C18 -0.3(11)
W1 N4 N5 C18 175.1(7)
C16 N4 N5 B1 177.2(9)
W1 N4 N5 B1 -7.4(11)
N3 B1 N5 C18 120.3(12)
N7 B1 N5 C18 -118.7(11)
N3 B1 N5 N4 -56.6(11)
N7 B1 N5 N4 64.4(12)
C21 N6 N7 C23 2.1(11)
W1 N6 N7 C23 -168.1(7)
C21 N6 N7 B1 -176.5(9)
W1 N6 N7 B1 13.2(11)
N5 B1 N7 C23 112.6(12)
N3 B1 N7 C23 -127.0(11)
N5 B1 N7 N6 -69.1(12)
N3 B1 N7 N6 51.4(12)
I1 C1 C2 W1 167.8(12)
W1 C1 C2 I2 178.5(11)
I1 C1 C2 I2 -14(2)
C7 N1 C3 C4 -1.1(17)
W1 N1 C3 C4 175.4(9)
N1 C3 C4 C5 -0.9(19)
C8 N8 C5 C6 -175.6(12)
C9 N8 C5 C6 0.0(18)
C8 N8 C5 C4 1.3(19)
C9 N8 C5 C4 176.8(11)
C3 C4 C5 N8 -175.5(12)
C3 C4 C5 C6 1.7(17)
N8 C5 C6 C7 176.6(11)
C4 C5 C6 C7 -0.5(17)
C3 N1 C7 C6 2.3(15)
W1 N1 C7 C6 -174.3(8)
C5 C6 C7 N1 -1.5(18)
N3 N2 C11 C12 1.1(11)
W1 N2 C11 C12 -169.0(7)
N3 N2 C11 C14 -178.5(10)
W1 N2 C11 C14 11.4(16)
N2 C11 C12 C13 -1.2(13)
C14 C11 C12 C13 178.4(11)
N2 N3 C13 C12 -0.1(12)
B1 N3 C13 C12 179.9(11)
N2 N3 C13 C15 -178.2(10)
B1 N3 C13 C15 1.8(18)
C11 C12 C13 N3 0.8(13)
C11 C12 C13 C15 178.7(11)
N5 N4 C16 C17 -0.1(11)
W1 N4 C16 C17 -174.6(7)
N5 N4 C16 C19 -177.4(10)
W1 N4 C16 C19 8.1(17)
N4 C16 C17 C18 0.5(13)
C19 C16 C17 C18 177.7(11)
N4 N5 C18 C17 0.6(12)
B1 N5 C18 C17 -176.5(10)
N4 N5 C18 C20 -178.6(10)
B1 N5 C18 C20 4.2(18)
C16 C17 C18 N5 -0.6(12)
C16 C17 C18 C20 178.5(12)
N7 N6 C21 C22 -2.2(11)
W1 N6 C21 C22 166.0(7)
N7 N6 C21 C24 -179.5(9)
W1 N6 C21 C24 -11.3(15)
N6 C21 C22 C23 1.5(13)
C24 C21 C22 C23 178.6(11)
N6 N7 C23 C22 -1.2(12)
B1 N7 C23 C22 177.2(11)
N6 N7 C23 C25 177.4(11)
B1 N7 C23 C25 -4.2(19)
C21 C22 C23 N7 -0.2(13)
C21 C22 C23 C25 -178.7(12)
